data_7215312
loop_
_publ_author_name
'Zon, Jerzy'
'Videnova-Adrabinska, Veneta'
'Janczak, Jan'
'Wilk, Magdalena'
'Samoc, Anna'
'Gancarz, Roman'
'Samoc, Marek'

_publ_section_title
;
 Design, synthesis and noncentrosymmetric solid state organization of
 three novel pyridylphosphonic acids
;
_journal_issue 10
_journal_name_full CrystEngComm
_journal_page_first 3474
_journal_paper_doi 10.1039/c1ce05140g
_journal_volume 13
_journal_year 2011
_chemical_formula_moiety 'C5 H7 N O6 P2'
_chemical_formula_sum 'C5 H7 N O6 P2'
_chemical_formula_weight 239.06
_chemical_melting_point 562(4)
_chemical_name_systematic
;
?
;
_space_group_IT_number 19
_symmetry_cell_setting orthorhombic
_symmetry_space_group_name_Hall 'P 2ac 2ab'
_symmetry_space_group_name_H-M 'P 21 21 21'
_atom_sites_solution_hydrogens geom
_atom_sites_solution_primary direct
_atom_sites_solution_secondary difmap
_audit_creation_method SHELXL-97
_cell_angle_alpha 90.00
_cell_angle_beta 90.00
_cell_angle_gamma 90.00
_cell_formula_units_Z 4
_cell_length_a 7.0495(14)
_cell_length_b 10.490(2)
_cell_length_c 10.813(2)
_cell_measurement_reflns_used 872
_cell_measurement_temperature 295(2)
_cell_measurement_theta_max 29.44
_cell_measurement_theta_min 3.45
_cell_volume 799.6(3)
_computing_cell_refinement
;
Oxford Diffraction Poland (2006). CrysAlis CCD,
Version 171.32.6, Wroc\/law, Poland
;
_computing_data_collection
;
Oxford Diffraction Poland (2006). CrysAlis CCD,
Version 171.32.6, Wroc\/law, Poland
;
_computing_data_reduction
;
Oxford Diffraction Poland (2006). CrysAlis CCD,
Version 171.32.6, Wroc\/law, Poland
;
_computing_publication_material 'SHELXL-97 (Sheldrick, 1997)'
_computing_structure_refinement 'SHELXL-97 (Sheldrick, 1997)'
_computing_structure_solution 'SHELXS-97 (Sheldrick, 1990)'
_diffrn_ambient_temperature 295(2)
_diffrn_detector_area_resol_mean '1024x1024 with blocks 2x2'
_diffrn_measured_fraction_theta_full 0.999
_diffrn_measured_fraction_theta_max 0.961
_diffrn_measurement_device_type 'KUMA KM-4 with area CCD detector'
_diffrn_measurement_method \w-scan
_diffrn_radiation_monochromator graphite
_diffrn_radiation_source 'fine-focus sealed tube'
_diffrn_radiation_type MoK\a
_diffrn_radiation_wavelength 0.71073
_diffrn_reflns_av_R_equivalents 0.0236
_diffrn_reflns_av_sigmaI/netI 0.0277
_diffrn_reflns_limit_h_max 9
_diffrn_reflns_limit_h_min -9
_diffrn_reflns_limit_k_max 14
_diffrn_reflns_limit_k_min -13
_diffrn_reflns_limit_l_max 14
_diffrn_reflns_limit_l_min -12
_diffrn_reflns_number 10503
_diffrn_reflns_theta_full 28.00
_diffrn_reflns_theta_max 29.44
_diffrn_reflns_theta_min 3.45
_exptl_absorpt_coefficient_mu 0.548
_exptl_absorpt_correction_T_max 0.9215
_exptl_absorpt_correction_T_min 0.8821
_exptl_absorpt_correction_type numerical
_exptl_absorpt_process_details
;
Oxford Diffraction Poland (2006). CrysAlis Red,
Version 171.32.6, Wroc\/law, Poland
;
_exptl_crystal_colour colourless
_exptl_crystal_density_diffrn 1.986
_exptl_crystal_density_meas 1.98
_exptl_crystal_density_method floatation
_exptl_crystal_description paralellepiped
_exptl_crystal_F_000 488
_exptl_crystal_size_max 0.26
_exptl_crystal_size_mid 0.21
_exptl_crystal_size_min 0.16
_refine_diff_density_max 0.235
_refine_diff_density_min -0.256
_refine_diff_density_rms 0.051
_refine_ls_abs_structure_details 'Flack H D (1983), Acta Cryst. A39, 876-881'
_refine_ls_abs_structure_Flack 0.04(8)
_refine_ls_extinction_method none
_refine_ls_goodness_of_fit_ref 1.002
_refine_ls_hydrogen_treatment mixed
_refine_ls_matrix_type full
_refine_ls_number_parameters 139
_refine_ls_number_reflns 2077
_refine_ls_number_restraints 0
_refine_ls_restrained_S_all 1.002
_refine_ls_R_factor_all 0.0278
_refine_ls_R_factor_gt 0.0220
_refine_ls_shift/su_max 0.000
_refine_ls_shift/su_mean 0.000
_refine_ls_structure_factor_coef Fsqd
_refine_ls_weighting_details 'calc w=1/[\s^2^(Fo^2^)+(0.0372P)^2^] where P=(Fo^2^+2Fc^2^)/3'
_refine_ls_weighting_scheme calc
_refine_ls_wR_factor_gt 0.0548
_refine_ls_wR_factor_ref 0.0548
_reflns_number_gt 1814
_reflns_number_total 2077
_reflns_threshold_expression I>2\s(I)
_cod_data_source_file c1ce05140g.txt
_cod_data_source_block Compound_3
_cod_depositor_comments
;
The following automatic conversions were performed:

'_chemical_melting_point' value '285-292 C' was changed to '562(4)' -
it was converted from degrees Celsius(C) to Kelvins(K), the average
value was taken and precision was estimated.

Automatic conversion script
Id: cif_fix_values 2281 2013-09-26 08:29:07Z andrius 
;
_cod_database_code 7215312

loop_
_symmetry_equiv_pos_as_xyz
'x, y, z'
'-x+1/2, -y, z+1/2'
'-x, y+1/2, -z+1/2'
'x+1/2, -y+1/2, -z'

loop_
_atom_site_label
_atom_site_type_symbol
_atom_site_fract_x
_atom_site_fract_y
_atom_site_fract_z
_atom_site_U_iso_or_equiv
_atom_site_adp_type
_atom_site_occupancy
_atom_site_symmetry_multiplicity
_atom_site_calc_flag
_atom_site_refinement_flags
P3 P 0.52268(6) 0.26935(4) 0.20500(4) 0.01659(10) Uani 1 1 d D
O31 O 0.48924(16) 0.24369(11) 0.33857(10) 0.0235(3) Uani 1 1 d .
O32 O 0.72807(16) 0.28243(13) 0.16376(11) 0.0231(3) Uani 1 1 d .
H32 H 0.8529(8) 0.2655(19) 0.2372(18) 0.035 Uiso 1 1 d D
O33 O 0.41644(18) 0.38843(12) 0.15945(11) 0.0262(3) Uani 1 1 d .
H33 H 0.311(2) 0.4222(15) 0.197(2) 0.039 Uiso 1 1 d D
P5 P -0.03498(6) -0.10088(4) 0.12659(4) 0.01623(10) Uani 1 1 d D
O51 O -0.14070(16) -0.02030(12) 0.21696(12) 0.0234(3) Uani 1 1 d .
O52 O 0.02647(17) -0.23133(11) 0.17364(11) 0.0224(3) Uani 1 1 d .
O53 O -0.15183(17) -0.11738(12) 0.00671(11) 0.0208(3) Uani 1 1 d .
H53 H -0.093(3) -0.1630(18) -0.0632(8) 0.031 Uiso 1 1 d D
N1 N 0.4597(2) -0.01945(14) -0.03499(14) 0.0222(3) Uani 1 1 d .
H1 H 0.540(3) -0.0517(18) -0.0893(18) 0.027 Uiso 1 1 d .
C2 C 0.5314(3) 0.08160(16) 0.02481(15) 0.0219(4) Uani 1 1 d .
H2 H 0.6505 0.1130 0.0040 0.026 Uiso 1 1 calc R
C3 C 0.4273(2) 0.13837(16) 0.11704(16) 0.0166(3) Uani 1 1 d .
C4 C 0.2484(2) 0.08740(16) 0.14516(15) 0.0184(3) Uani 1 1 d .
H4 H 0.1741 0.1258 0.2057 0.022 Uiso 1 1 calc R
C5 C 0.1810(2) -0.01934(15) 0.08397(16) 0.0168(4) Uani 1 1 d .
C6 C 0.2922(3) -0.07095(17) -0.00805(16) 0.0213(4) Uani 1 1 d .
H6 H 0.2501 -0.1420 -0.0515 0.026 Uiso 1 1 calc R

loop_
_atom_site_aniso_label
_atom_site_aniso_U_11
_atom_site_aniso_U_22
_atom_site_aniso_U_33
_atom_site_aniso_U_23
_atom_site_aniso_U_13
_atom_site_aniso_U_12
P3 0.0170(2) 0.0176(2) 0.01516(18) 0.00041(16) -0.00074(17) -0.00226(17)
O31 0.0237(7) 0.0294(7) 0.0173(5) 0.0015(5) -0.0007(5) -0.0021(5)
O32 0.0161(6) 0.0313(7) 0.0221(6) 0.0006(5) 0.0006(5) -0.0056(5)
O33 0.0302(7) 0.0219(6) 0.0266(7) 0.0052(6) 0.0030(5) 0.0068(5)
P5 0.01329(19) 0.0178(2) 0.01761(19) -0.00045(16) -0.00009(17) -0.00224(17)
O51 0.0195(6) 0.0246(6) 0.0259(6) -0.0060(6) 0.0064(5) -0.0020(5)
O52 0.0201(6) 0.0192(6) 0.0278(6) 0.0040(5) -0.0055(5) -0.0036(5)
O53 0.0170(6) 0.0254(7) 0.0200(6) 0.0000(5) -0.0039(5) -0.0001(5)
N1 0.0168(7) 0.0280(8) 0.0219(7) -0.0085(6) 0.0059(7) 0.0007(6)
C2 0.0161(8) 0.0265(9) 0.0232(8) -0.0002(7) 0.0025(7) -0.0031(7)
C3 0.0137(8) 0.0179(8) 0.0181(8) 0.0013(7) -0.0006(7) -0.0004(6)
C4 0.0161(8) 0.0201(9) 0.0189(8) -0.0034(7) 0.0022(7) 0.0002(6)
C5 0.0148(8) 0.0178(8) 0.0178(8) 0.0024(7) -0.0020(6) -0.0010(6)
C6 0.0182(8) 0.0228(9) 0.0229(9) -0.0043(7) -0.0022(8) -0.0004(7)

loop_
_atom_type_symbol
_atom_type_description
_atom_type_scat_dispersion_real
_atom_type_scat_dispersion_imag
_atom_type_scat_source
C C 0.0033 0.0016 'International Tables Vol C Tables 4.2.6.8 and 6.1.1.4'
H H 0.0000 0.0000 'International Tables Vol C Tables 4.2.6.8 and 6.1.1.4'
N N 0.0061 0.0033 'International Tables Vol C Tables 4.2.6.8 and 6.1.1.4'
O O 0.0106 0.0060 'International Tables Vol C Tables 4.2.6.8 and 6.1.1.4'
P P 0.1023 0.0942 'International Tables Vol C Tables 4.2.6.8 and 6.1.1.4'

loop_
_geom_angle_atom_site_label_1
_geom_angle_atom_site_label_2
_geom_angle_atom_site_label_3
_geom_angle
O31 P3 O32 116.85(7)
O31 P3 O33 112.38(7)
O32 P3 O33 107.24(7)
O31 P3 C3 108.39(7)
O32 P3 C3 105.62(7)
O33 P3 C3 105.59(8)
P3 O32 H32 119.4(8)
P3 O33 H33 124.3(12)
O51 P5 O52 115.63(7)
O51 P5 O53 110.28(7)
O52 P5 O53 109.34(7)
O51 P5 C5 108.66(8)
O52 P5 C5 105.73(7)
O53 P5 C5 106.75(7)
P5 O53 H53 118.1(10)
C6 N1 C2 123.36(16)
C6 N1 H1 124.1(13)
C2 N1 H1 112.4(13)
N1 C2 C3 119.46(17)
N1 C2 H2 120.3
C3 C2 H2 120.3
C2 C3 C4 118.16(16)
C2 C3 P3 120.98(13)
C4 C3 P3 120.78(13)
C5 C4 C3 120.87(15)
C5 C4 H4 119.6
C3 C4 H4 119.6
C6 C5 C4 117.87(16)
C6 C5 P5 118.56(13)
C4 C5 P5 123.39(13)
N1 C6 C5 120.24(16)
N1 C6 H6 119.9
C5 C6 H6 119.9

loop_
_geom_bond_atom_site_label_1
_geom_bond_atom_site_label_2
_geom_bond_distance
P3 O31 1.4880(12)
P3 O32 1.5212(12)
P3 O33 1.5375(13)
P3 C3 1.8012(17)
O32 H32 1.199(12)
O33 H33 0.921(14)
P5 O51 1.4916(13)
P5 O52 1.5228(12)
P5 O53 1.5457(13)
P5 C5 1.8060(17)
O53 H53 0.987(14)
N1 C6 1.331(2)
N1 C2 1.341(2)
N1 H1 0.88(2)
C2 C3 1.374(2)
C2 H2 0.9300
C3 C4 1.403(2)
C4 C5 1.385(2)
C4 H4 0.9300
C5 C6 1.378(2)
C6 H6 0.9300

loop_
_geom_hbond_atom_site_label_D
_geom_hbond_atom_site_label_H
_geom_hbond_atom_site_label_A
_geom_hbond_distance_DH
_geom_hbond_distance_HA
_geom_hbond_distance_DA
_geom_hbond_angle_DHA
_geom_hbond_site_symmetry_A
O32 H32 O52 1.199(12) 1.286(13) 2.471(2) 168(2) 3_655
O33 H33 O51 0.921(14) 1.631(16) 2.546(2) 172(2) 3
O53 H53 O31 0.987(14) 1.541(16) 2.525(2) 174(2) 2_554
N1 H1 O51 0.88(2) 2.337(19) 2.999(2) 132(2) 2_554
N1 H1 O52 0.88(2) 2.45(2) 3.050(2) 125(2) 4_545
